data_7227926
loop_
_publ_author_name
'Demadis, Konstantinos D.'
'Anagnostou, Zafeiria'
'Panera, Aggeliki'
'Mezei, Gellert'
'Kirillova, Marina V.'
'Kirillov, Alexander M.'

_publ_section_title
;
 Three-component 1D and 2D metal phosphonates: structural variability,
 topological analysis and catalytic hydrocarboxylation of alkanes
;
_journal_issue 29
_journal_name_full 'RSC Adv.'
_journal_page_first 17788
_journal_paper_doi 10.1039/C7RA00738H
_journal_volume 7
_journal_year 2017
_chemical_formula_sum 'C12 H14 N2 O6 P2 Zn'
_chemical_formula_weight 409.56
_chemical_name_systematic
; 
 ? 
;
_space_group_IT_number 2
_symmetry_space_group_name_Hall '-P 1'
_symmetry_space_group_name_H-M 'P -1'
_atom_sites_solution_hydrogens geom
_atom_sites_solution_primary direct
_atom_sites_solution_secondary difmap
_audit_creation_method SHELXL-97
_audit_update_record
;
2015-11-05 deposited with the CCDC.
2017-03-16 downloaded from the CCDC.
;
_cell_angle_alpha 95.967(2)
_cell_angle_beta 90.237(2)
_cell_angle_gamma 103.332(2)
_cell_formula_units_Z 2
_cell_length_a 5.5335(2)
_cell_length_b 10.6895(3)
_cell_length_c 12.6347(4)
_cell_measurement_temperature 296(2)
_cell_volume 722.96(4)
_computing_structure_refinement 'SHELXL-97 (Sheldrick, 2008)'
_computing_structure_solution 'SHELXS-97 (Sheldrick, 2008)'
_diffrn_ambient_temperature 296(2)
_diffrn_measured_fraction_theta_full 0.994
_diffrn_measured_fraction_theta_max 0.994
_diffrn_radiation_monochromator graphite
_diffrn_radiation_source 'fine-focus sealed tube'
_diffrn_radiation_type MoK\a
_diffrn_radiation_wavelength 0.71073
_diffrn_reflns_av_R_equivalents 0.0451
_diffrn_reflns_av_sigmaI/netI 0.0286
_diffrn_reflns_limit_h_max 7
_diffrn_reflns_limit_h_min -7
_diffrn_reflns_limit_k_max 14
_diffrn_reflns_limit_k_min -14
_diffrn_reflns_limit_l_max 17
_diffrn_reflns_limit_l_min -17
_diffrn_reflns_number 28580
_diffrn_reflns_theta_full 28.84
_diffrn_reflns_theta_max 28.84
_diffrn_reflns_theta_min 1.62
_exptl_absorpt_coefficient_mu 1.953
_exptl_absorpt_correction_T_max 0.8754
_exptl_absorpt_correction_T_min 0.6108
_exptl_crystal_density_diffrn 1.881
_exptl_crystal_density_method 'not measured'
_exptl_crystal_F_000 416
_exptl_crystal_size_max 0.28
_exptl_crystal_size_mid 0.08
_exptl_crystal_size_min 0.07
_refine_diff_density_max 0.459
_refine_diff_density_min -0.392
_refine_diff_density_rms 0.074
_refine_ls_extinction_method none
_refine_ls_goodness_of_fit_ref 1.055
_refine_ls_hydrogen_treatment mixed
_refine_ls_matrix_type full
_refine_ls_number_parameters 214
_refine_ls_number_reflns 3780
_refine_ls_number_restraints 0
_refine_ls_restrained_S_all 1.055
_refine_ls_R_factor_all 0.0347
_refine_ls_R_factor_gt 0.0269
_refine_ls_shift/su_max 0.000
_refine_ls_shift/su_mean 0.000
_refine_ls_structure_factor_coef Fsqd
_refine_ls_weighting_details 'calc w=1/[\s^2^(Fo^2^)+(0.0252P)^2^+0.4314P] where P=(Fo^2^+2Fc^2^)/3'
_refine_ls_weighting_scheme calc
_refine_ls_wR_factor_gt 0.0587
_refine_ls_wR_factor_ref 0.0621
_reflns_number_gt 3265
_reflns_number_total 3780
_reflns_threshold_expression >2sigma(I)
_cod_data_source_file c7ra00738h2.cif
_cod_data_source_block gmkd05_0m
_cod_database_code 7227926

loop_
_symmetry_equiv_pos_as_xyz
'x, y, z'
'-x, -y, -z'

loop_
_atom_site_label
_atom_site_type_symbol
_atom_site_fract_x
_atom_site_fract_y
_atom_site_fract_z
_atom_site_U_iso_or_equiv
_atom_site_adp_type
_atom_site_occupancy
_atom_site_symmetry_multiplicity
_atom_site_calc_flag
_atom_site_refinement_flags
Zn1 Zn 0.28797(4) 0.28892(2) 0.210828(16) 0.01483(7) Uani 1 1 d .
P1 P 0.31055(9) 0.10635(5) 0.41210(4) 0.01731(11) Uani 1 1 d .
P2 P 0.74089(8) 0.13504(5) 0.12186(4) 0.01405(10) Uani 1 1 d .
O1 O 0.3076(3) 0.21418(14) 0.34628(11) 0.0255(3) Uani 1 1 d .
O2 O 0.4739(3) 0.17004(15) 0.51538(12) 0.0252(3) Uani 1 1 d .
O3 O 0.4071(3) -0.00571(14) 0.36031(11) 0.0238(3) Uani 1 1 d .
O4 O 0.5693(2) 0.22310(13) 0.14514(11) 0.0228(3) Uani 1 1 d .
O5 O 0.7285(3) 0.03824(15) 0.20813(12) 0.0254(3) Uani 1 1 d .
H5 H 0.630(5) 0.031(3) 0.245(2) 0.030 Uiso 1 1 d .
O6 O 1.0109(2) 0.20083(13) 0.11088(10) 0.0205(3) Uani 1 1 d .
H6 H 0.498(4) 0.119(2) 0.5529(19) 0.025 Uiso 1 1 d .
N1 N 0.0910(3) 0.42033(16) 0.29631(13) 0.0204(3) Uani 1 1 d .
N2 N 0.4714(3) 0.47842(16) 0.17236(13) 0.0199(3) Uani 1 1 d .
C1 C -0.1061(4) 0.3814(2) 0.35558(16) 0.0239(4) Uani 1 1 d .
H1 H -0.1584 0.2939 0.3637 0.029 Uiso 1 1 calc R
C2 C -0.2345(4) 0.4660(2) 0.40509(17) 0.0307(5) Uani 1 1 d .
H2 H -0.3720 0.4359 0.4453 0.037 Uiso 1 1 calc R
C3 C -0.1562(4) 0.5954(2) 0.39408(18) 0.0334(5) Uani 1 1 d .
H3 H -0.2398 0.6544 0.4270 0.040 Uiso 1 1 calc R
C4 C 0.0483(4) 0.6371(2) 0.33353(18) 0.0299(5) Uani 1 1 d .
H4 H 0.1053 0.7245 0.3258 0.036 Uiso 1 1 calc R
C5 C 0.1678(4) 0.54627(19) 0.28416(15) 0.0211(4) Uani 1 1 d .
C6 C 0.3836(4) 0.57949(19) 0.21459(15) 0.0212(4) Uani 1 1 d .
C7 C 0.4914(5) 0.7045(2) 0.1945(2) 0.0337(5) Uani 1 1 d .
H7 H 0.4299 0.7732 0.2254 0.040 Uiso 1 1 calc R
C8 C 0.6911(5) 0.7264(2) 0.1283(2) 0.0383(6) Uani 1 1 d .
H8 H 0.7641 0.8098 0.1132 0.046 Uiso 1 1 calc R
C9 C 0.7807(4) 0.6228(2) 0.08468(19) 0.0332(5) Uani 1 1 d .
H9 H 0.9144 0.6349 0.0395 0.040 Uiso 1 1 calc R
C10 C 0.6675(4) 0.5006(2) 0.10973(17) 0.0265(4) Uani 1 1 d .
H10 H 0.7303 0.4310 0.0819 0.032 Uiso 1 1 calc R
C11 C 0.0048(3) 0.0470(2) 0.45801(16) 0.0233(4) Uani 1 1 d .
H11A H -0.0598 0.1196 0.4878 0.028 Uiso 1 1 calc R
H11B H -0.1023 0.0037 0.3978 0.028 Uiso 1 1 calc R
C12 C 0.6371(3) 0.03621(19) -0.00074(14) 0.0180(4) Uani 1 1 d .
H12A H 0.6592 0.0904 -0.0586 0.022 Uiso 1 1 calc R
H12B H 0.7389 -0.0262 -0.0141 0.022 Uiso 1 1 calc R

loop_
_atom_site_aniso_label
_atom_site_aniso_U_11
_atom_site_aniso_U_22
_atom_site_aniso_U_33
_atom_site_aniso_U_23
_atom_site_aniso_U_13
_atom_site_aniso_U_12
Zn1 0.01336(11) 0.01353(12) 0.01785(11) 0.00222(8) 0.00042(7) 0.00343(8)
P1 0.0147(2) 0.0196(3) 0.0196(2) 0.00834(18) 0.00425(17) 0.00526(19)
P2 0.0112(2) 0.0143(2) 0.0161(2) -0.00033(17) 0.00066(16) 0.00259(17)
O1 0.0270(8) 0.0262(8) 0.0271(7) 0.0149(6) 0.0058(6) 0.0088(6)
O2 0.0267(8) 0.0227(8) 0.0265(8) 0.0057(6) -0.0041(6) 0.0052(6)
O3 0.0268(7) 0.0248(8) 0.0233(7) 0.0070(6) 0.0062(6) 0.0111(6)
O4 0.0194(7) 0.0205(7) 0.0301(7) 0.0008(6) 0.0048(6) 0.0086(6)
O5 0.0271(8) 0.0304(9) 0.0234(7) 0.0110(6) 0.0082(6) 0.0124(7)
O6 0.0119(6) 0.0251(8) 0.0212(7) -0.0020(5) 0.0001(5) -0.0002(5)
N1 0.0222(8) 0.0183(9) 0.0213(8) 0.0007(6) -0.0001(6) 0.0067(7)
N2 0.0212(8) 0.0162(8) 0.0223(8) 0.0025(6) 0.0002(6) 0.0038(6)
C1 0.0229(10) 0.0245(11) 0.0233(10) 0.0012(8) 0.0006(8) 0.0041(8)
C2 0.0238(10) 0.0383(14) 0.0288(11) -0.0031(9) 0.0032(8) 0.0077(9)
C3 0.0307(12) 0.0369(14) 0.0334(12) -0.0130(10) -0.0010(9) 0.0167(10)
C4 0.0341(12) 0.0212(11) 0.0355(12) -0.0044(9) -0.0038(9) 0.0119(9)
C5 0.0240(10) 0.0174(10) 0.0226(9) -0.0001(7) -0.0042(8) 0.0074(8)
C6 0.0258(10) 0.0154(10) 0.0227(9) 0.0018(7) -0.0026(8) 0.0058(8)
C7 0.0413(13) 0.0172(11) 0.0444(13) 0.0072(9) 0.0028(10) 0.0089(10)
C8 0.0433(14) 0.0220(12) 0.0497(15) 0.0158(10) 0.0034(11) 0.0022(10)
C9 0.0331(12) 0.0300(13) 0.0352(12) 0.0132(10) 0.0071(9) 0.0003(10)
C10 0.0278(11) 0.0242(11) 0.0280(10) 0.0049(8) 0.0047(8) 0.0059(9)
C11 0.0159(9) 0.0301(12) 0.0266(10) 0.0137(8) 0.0057(7) 0.0061(8)
C12 0.0138(9) 0.0189(10) 0.0189(9) -0.0024(7) 0.0003(7) 0.0007(7)

loop_
_atom_type_symbol
_atom_type_description
_atom_type_scat_dispersion_real
_atom_type_scat_dispersion_imag
_atom_type_scat_source
C C 0.0033 0.0016 'International Tables Vol C Tables 4.2.6.8 and 6.1.1.4'
H H 0.0000 0.0000 'International Tables Vol C Tables 4.2.6.8 and 6.1.1.4'
N N 0.0061 0.0033 'International Tables Vol C Tables 4.2.6.8 and 6.1.1.4'
O O 0.0106 0.0060 'International Tables Vol C Tables 4.2.6.8 and 6.1.1.4'
P P 0.1023 0.0942 'International Tables Vol C Tables 4.2.6.8 and 6.1.1.4'
Zn Zn 0.2839 1.4301 'International Tables Vol C Tables 4.2.6.8 and 6.1.1.4'

loop_
_geom_angle_atom_site_label_1
_geom_angle_atom_site_label_2
_geom_angle_atom_site_label_3
_geom_angle
_geom_angle_site_symmetry_1
_geom_angle_site_symmetry_3
O1 Zn1 O6 116.81(6) . 1_455
O1 Zn1 O4 94.92(6) . .
O6 Zn1 O4 101.05(6) 1_455 .
O1 Zn1 N2 127.91(6) . .
O6 Zn1 N2 113.46(6) 1_455 .
O4 Zn1 N2 88.12(6) . .
O1 Zn1 N1 87.08(6) . .
O6 Zn1 N1 96.21(6) 1_455 .
O4 Zn1 N1 159.45(6) . .
N2 Zn1 N1 74.74(6) . .
O1 P1 O3 116.74(8) . .
O1 P1 O2 105.90(9) . .
O3 P1 O2 109.86(8) . .
O1 P1 C11 109.02(9) . .
O3 P1 C11 109.23(9) . .
O2 P1 C11 105.47(9) . .
O4 P2 O6 115.68(8) . .
O4 P2 O5 111.79(8) . .
O6 P2 O5 107.54(8) . .
O4 P2 C12 108.12(8) . .
O6 P2 C12 107.65(8) . .
O5 P2 C12 105.53(9) . .
P1 O1 Zn1 154.05(10) . .
P1 O2 H6 113.2(18) . .
P2 O4 Zn1 158.43(10) . .
P2 O5 H5 120(2) . .
P2 O6 Zn1 135.21(8) . 1_655
C1 N1 C5 119.18(17) . .
C1 N1 Zn1 123.57(14) . .
C5 N1 Zn1 117.19(13) . .
C10 N2 C6 118.71(18) . .
C10 N2 Zn1 123.52(14) . .
C6 N2 Zn1 117.77(13) . .
N1 C1 C2 122.5(2) . .
N1 C1 H1 118.8 . .
C2 C1 H1 118.8 . .
C3 C2 C1 118.9(2) . .
C3 C2 H2 120.5 . .
C1 C2 H2 120.5 . .
C2 C3 C4 119.2(2) . .
C2 C3 H3 120.4 . .
C4 C3 H3 120.4 . .
C3 C4 C5 119.0(2) . .
C3 C4 H4 120.5 . .
C5 C4 H4 120.5 . .
N1 C5 C4 121.2(2) . .
N1 C5 C6 115.17(17) . .
C4 C5 C6 123.64(19) . .
N2 C6 C7 121.5(2) . .
N2 C6 C5 115.12(17) . .
C7 C6 C5 123.36(19) . .
C8 C7 C6 119.4(2) . .
C8 C7 H7 120.3 . .
C6 C7 H7 120.3 . .
C9 C8 C7 119.1(2) . .
C9 C8 H8 120.5 . .
C7 C8 H8 120.5 . .
C8 C9 C10 118.5(2) . .
C8 C9 H9 120.7 . .
C10 C9 H9 120.7 . .
N2 C10 C9 122.7(2) . .
N2 C10 H10 118.6 . .
C9 C10 H10 118.6 . .
C11 C11 P1 113.32(18) 2_556 .
C11 C11 H11A 108.9 2_556 .
P1 C11 H11A 108.9 . .
C11 C11 H11B 108.9 2_556 .
P1 C11 H11B 108.9 . .
H11A C11 H11B 107.7 . .
C12 C12 P2 112.51(17) 2_655 .
C12 C12 H12A 109.1 2_655 .
P2 C12 H12A 109.1 . .
C12 C12 H12B 109.1 2_655 .
P2 C12 H12B 109.1 . .
H12A C12 H12B 107.8 . .

loop_
_geom_bond_atom_site_label_1
_geom_bond_atom_site_label_2
_geom_bond_distance
_geom_bond_site_symmetry_2
Zn1 O1 1.9753(14) .
Zn1 O6 1.9755(12) 1_455
Zn1 O4 2.0006(13) .
Zn1 N2 2.1518(17) .
Zn1 N1 2.1744(16) .
P1 O1 1.4927(14) .
P1 O3 1.5112(15) .
P1 O2 1.5827(15) .
P1 C11 1.7866(19) .
P2 O4 1.4935(14) .
P2 O6 1.5113(13) .
P2 O5 1.5703(15) .
P2 C12 1.7938(18) .
O2 H6 0.80(2) .
O5 H5 0.72(3) .
O6 Zn1 1.9755(12) 1_655
N1 C1 1.336(3) .
N1 C5 1.340(3) .
N2 C10 1.337(3) .
N2 C6 1.346(2) .
C1 C2 1.377(3) .
C1 H1 0.9300 .
C2 C3 1.373(3) .
C2 H2 0.9300 .
C3 C4 1.382(3) .
C3 H3 0.9300 .
C4 C5 1.394(3) .
C4 H4 0.9300 .
C5 C6 1.484(3) .
C6 C7 1.381(3) .
C7 C8 1.381(4) .
C7 H7 0.9300 .
C8 C9 1.380(4) .
C8 H8 0.9300 .
C9 C10 1.381(3) .
C9 H9 0.9300 .
C10 H10 0.9300 .
C11 C11 1.528(4) 2_556
C11 H11A 0.9700 .
C11 H11B 0.9700 .
C12 C12 1.537(3) 2_655
C12 H12A 0.9700 .
C12 H12B 0.9700 .

loop_
_geom_torsion_atom_site_label_1
_geom_torsion_atom_site_label_2
_geom_torsion_atom_site_label_3
_geom_torsion_atom_site_label_4
_geom_torsion
_geom_torsion_site_symmetry_1
_geom_torsion_site_symmetry_4
O3 P1 O1 Zn1 28.1(2) . .
O2 P1 O1 Zn1 150.7(2) . .
C11 P1 O1 Zn1 -96.3(2) . .
O6 Zn1 O1 P1 50.2(2) 1_455 .
O4 Zn1 O1 P1 -54.9(2) . .
N2 Zn1 O1 P1 -146.3(2) . .
N1 Zn1 O1 P1 145.6(2) . .
O6 P2 O4 Zn1 -140.7(2) . .
O5 P2 O4 Zn1 -17.2(3) . .
C12 P2 O4 Zn1 98.6(3) . .
O1 Zn1 O4 P2 31.4(3) . .
O6 Zn1 O4 P2 -87.2(3) 1_455 .
N2 Zn1 O4 P2 159.3(3) . .
N1 Zn1 O4 P2 126.2(2) . .
O4 P2 O6 Zn1 76.60(14) . 1_655
O5 P2 O6 Zn1 -49.12(14) . 1_655
C12 P2 O6 Zn1 -162.40(12) . 1_655
O1 Zn1 N1 C1 -51.26(15) . .
O6 Zn1 N1 C1 65.41(16) 1_455 .
O4 Zn1 N1 C1 -147.49(17) . .
N2 Zn1 N1 C1 178.08(16) . .
O1 Zn1 N1 C5 131.70(14) . .
O6 Zn1 N1 C5 -111.63(14) 1_455 .
O4 Zn1 N1 C5 35.5(3) . .
N2 Zn1 N1 C5 1.04(13) . .
O1 Zn1 N2 C10 105.05(16) . .
O6 Zn1 N2 C10 -90.95(16) 1_455 .
O4 Zn1 N2 C10 10.28(16) . .
N1 Zn1 N2 C10 178.83(17) . .
O1 Zn1 N2 C6 -74.46(16) . .
O6 Zn1 N2 C6 89.53(14) 1_455 .
O4 Zn1 N2 C6 -169.24(14) . .
N1 Zn1 N2 C6 -0.69(13) . .
C5 N1 C1 C2 0.0(3) . .
Zn1 N1 C1 C2 -177.00(15) . .
N1 C1 C2 C3 -0.6(3) . .
C1 C2 C3 C4 0.2(3) . .
C2 C3 C4 C5 0.8(3) . .
C1 N1 C5 C4 1.0(3) . .
Zn1 N1 C5 C4 178.21(15) . .
C1 N1 C5 C6 -178.39(17) . .
Zn1 N1 C5 C6 -1.2(2) . .
C3 C4 C5 N1 -1.4(3) . .
C3 C4 C5 C6 177.96(19) . .
C10 N2 C6 C7 0.1(3) . .
Zn1 N2 C6 C7 179.59(16) . .
C10 N2 C6 C5 -179.24(17) . .
Zn1 N2 C6 C5 0.3(2) . .
N1 C5 C6 N2 0.6(2) . .
C4 C5 C6 N2 -178.80(18) . .
N1 C5 C6 C7 -178.67(19) . .
C4 C5 C6 C7 1.9(3) . .
N2 C6 C7 C8 1.1(3) . .
C5 C6 C7 C8 -179.7(2) . .
C6 C7 C8 C9 -0.9(4) . .
C7 C8 C9 C10 -0.4(4) . .
C6 N2 C10 C9 -1.4(3) . .
Zn1 N2 C10 C9 179.05(16) . .
C8 C9 C10 N2 1.6(3) . .
O1 P1 C11 C11 -169.7(2) . 2_556
O3 P1 C11 C11 61.6(2) . 2_556
O2 P1 C11 C11 -56.4(2) . 2_556
O4 P2 C12 C12 -54.4(2) . 2_655
O6 P2 C12 C12 180.00(18) . 2_655
O5 P2 C12 C12 65.4(2) . 2_655
